data_1518643
loop_
_publ_author_name
'Manna, Manash Kumar'
'Hossian, Asik'
'Jana, Ranjan'

_publ_section_title
;
 Merging C-h activation and alkene difunctionalization at room
 temperature: a palladium-catalyzed divergent synthesis of indoles and
 indolines.
;
_journal_issue 3
_journal_name_full 'Organic letters'
_journal_page_first 672
_journal_page_last 675
_journal_paper_doi 10.1021/ol5036968
_journal_volume 17
_journal_year 2015
_chemical_formula_moiety 'C21 H18 N2 O'
_chemical_formula_sum 'C21 H18 N2 O'
_chemical_formula_weight 314.37
_space_group_crystal_system orthorhombic
_space_group_IT_number 19
_space_group_name_Hall 'P 2ac 2ab'
_space_group_name_H-M_alt 'P 21 21 21'
_symmetry_space_group_name_Hall 'P 2ac 2ab'
_symmetry_space_group_name_H-M 'P 21 21 21'
_atom_sites_solution_hydrogens geom
_atom_sites_solution_primary direct
_audit_creation_date 2014-09-22
_audit_creation_method
;
Olex2 1.2
(compiled 2014.03.20 svn.r2914 for OlexSys, GUI svn.r4816)
;
_cell_angle_alpha 90
_cell_angle_beta 90
_cell_angle_gamma 90
_cell_formula_units_Z 4
_cell_length_a 8.964(4)
_cell_length_b 12.046(4)
_cell_length_c 16.315(7)
_cell_measurement_reflns_used 1167
_cell_measurement_temperature 296(2)
_cell_measurement_theta_max 20.70
_cell_measurement_theta_min 2.50
_cell_volume 1761.7(12)
_computing_data_reduction 'SAINT v8.34A (Bruker, 2013)'
_computing_molecular_graphics 'Olex2 (Dolomanov et al., 2009)'
_computing_publication_material 'Olex2 (Dolomanov et al., 2009)'
_computing_structure_refinement 'ShelXL (Sheldrick, 2008)'
_computing_structure_solution 'ShelXT (Sheldrick, 2008)'
_diffrn_ambient_temperature 296.15
_diffrn_measured_fraction_theta_full 0.970
_diffrn_measured_fraction_theta_max 0.932
_diffrn_measurement_device_type 'Bruker APEX-II CCD'
_diffrn_measurement_method '\f and \w scans'
_diffrn_radiation_type MoK\a
_diffrn_radiation_wavelength 0.71073
_diffrn_reflns_av_R_equivalents 0.0628
_diffrn_reflns_av_unetI/netI 0.0878
_diffrn_reflns_Laue_measured_fraction_full 0.970
_diffrn_reflns_Laue_measured_fraction_max 0.932
_diffrn_reflns_limit_h_max 11
_diffrn_reflns_limit_h_min -11
_diffrn_reflns_limit_k_max 14
_diffrn_reflns_limit_k_min -15
_diffrn_reflns_limit_l_max 21
_diffrn_reflns_limit_l_min -21
_diffrn_reflns_number 9670
_diffrn_reflns_point_group_measured_fraction_full 0.975
_diffrn_reflns_point_group_measured_fraction_max 0.930
_diffrn_reflns_theta_full 26.000
_diffrn_reflns_theta_max 28.044
_diffrn_reflns_theta_min 2.497
_diffrn_standards_number 0
_exptl_absorpt_coefficient_mu 0.074
_exptl_absorpt_correction_T_max 0.7456
_exptl_absorpt_correction_T_min 0.6169
_exptl_absorpt_correction_type multi-scan
_exptl_absorpt_process_details
;
? was used for absorption correction.
wR2(int) was 0.1345 before and 0.0637 after correction.
The Ratio of minimum to maximum transmission is 0.8274.
The \l/2 correction factor is 0.00150.
;
_exptl_crystal_colour clear
_exptl_crystal_colour_lustre clear
_exptl_crystal_density_diffrn 1.185
_exptl_crystal_description block
_exptl_crystal_F_000 664
_exptl_crystal_size_max 0.48
_exptl_crystal_size_mid 0.24
_exptl_crystal_size_min 0.23
_refine_diff_density_max 0.139
_refine_diff_density_min -0.130
_refine_diff_density_rms 0.030
_refine_ls_abs_structure_details
;
 Flack x determined using 616 quotients [(I+)-(I-)]/[(I+)+(I-)]
 (Parsons, Flack and Wagner, Acta Cryst. B69 (2013) 249-259).
;
_refine_ls_abs_structure_Flack -1.1(10)
_refine_ls_extinction_coef 0.028(3)
_refine_ls_extinction_expression Fc^*^=kFc[1+0.001xFc^2^\l^3^/sin(2\q)]^-1/4^
_refine_ls_extinction_method SHELXL
_refine_ls_goodness_of_fit_ref 0.916
_refine_ls_hydrogen_treatment constr
_refine_ls_matrix_type full
_refine_ls_number_parameters 220
_refine_ls_number_reflns 3966
_refine_ls_number_restraints 0
_refine_ls_restrained_S_all 0.916
_refine_ls_R_factor_all 0.1216
_refine_ls_R_factor_gt 0.0486
_refine_ls_shift/su_max 0.000
_refine_ls_shift/su_mean 0.000
_refine_ls_structure_factor_coef Fsqd
_refine_ls_weighting_details 'w=1/[\s^2^(Fo^2^)+(0.0510P)^2^] where P=(Fo^2^+2Fc^2^)/3'
_refine_ls_weighting_scheme calc
_refine_ls_wR_factor_gt 0.1067
_refine_ls_wR_factor_ref 0.1361
_reflns_Friedel_coverage 0.754
_reflns_Friedel_fraction_full 0.982
_reflns_Friedel_fraction_max 0.928
_reflns_number_gt 1894
_reflns_number_total 3966
_reflns_threshold_expression 'I > 2\s(I)'
_cod_data_source_file ol5036968_si_003.cif
_cod_data_source_block rj_ah174_sep14_0m_a
_cod_depositor_comments 'Adding full bibliography for 1518643--1518644.cif.'
_cod_database_code 1518643
_shelxl_version_number 2014/6
_shelx_space_group_comment
;
The symmetry employed for this shelxl refinement is uniquely defined
by the following loop, which should always be used as a source of
symmetry information in preference to the above space-group names.
They are only intended as comments.
;
_olex2_refinement_description
;
1. Fixed Uiso
 At 1.2 times of:
  All C(H) groups
 At 1.5 times of:
  All C(H,H,H) groups
2.a Aromatic/amide H refined with riding coordinates:
 C2(H2), C7(H7), C8(H8), C9(H9), C10(H10), C11(H11), C12(H12), C14(H14),
 C15(H15), C16(H16), C17(H17), C18(H18)
2.b Idealised Me refined as rotating group:
 C19(H19A,H19B,H19C), C20(H20A,H20B,H20C)
;

loop_
_space_group_symop_operation_xyz
'x, y, z'
'-x+1/2, -y, z+1/2'
'-x, y+1/2, -z+1/2'
'x+1/2, -y+1/2, -z'

loop_
_atom_site_label
_atom_site_type_symbol
_atom_site_fract_x
_atom_site_fract_y
_atom_site_fract_z
_atom_site_U_iso_or_equiv
_atom_site_adp_type
_atom_site_occupancy
_atom_site_site_symmetry_order
_atom_site_calc_flag
_atom_site_refinement_flags_posn
O1 O 0.6535(3) 0.9237(2) 0.69132(16) 0.0722(8) Uani 1 1 d .
N1 N 0.7608(3) 0.7532(2) 0.72134(17) 0.0536(8) Uani 1 1 d .
N2 N 0.5017(4) 0.7807(2) 0.7279(2) 0.0652(9) Uani 1 1 d .
C1 C 0.7928(4) 0.6639(3) 0.6682(2) 0.0569(9) Uani 1 1 d .
C2 C 0.9141(4) 0.6086(3) 0.6994(2) 0.0630(11) Uani 1 1 d .
H2 H 0.9585 0.5461 0.6765 0.076 Uiso 1 1 calc R
C3 C 0.9607(4) 0.6625(3) 0.7727(2) 0.0566(9) Uani 1 1 d .
C4 C 0.8630(4) 0.7520(3) 0.7863(2) 0.0516(9) Uani 1 1 d .
C5 C 0.8735(4) 0.8222(3) 0.8576(2) 0.0565(10) Uani 1 1 d .
C005 C 0.6340(4) 0.8269(3) 0.7125(2) 0.0547(9) Uani 1 1 d .
C6 C 0.9936(4) 0.7987(3) 0.9122(2) 0.0650(11) Uani 1 1 d .
C7 C 1.0961(4) 0.7095(3) 0.8951(2) 0.0683(11) Uani 1 1 d .
H7 H 1.1758 0.6975 0.9305 0.082 Uiso 1 1 calc R
C8 C 1.0797(4) 0.6421(3) 0.8284(3) 0.0685(11) Uani 1 1 d .
H8 H 1.1455 0.5836 0.8195 0.082 Uiso 1 1 calc R
C9 C 1.0091(6) 0.8641(4) 0.9847(2) 0.0796(13) Uani 1 1 d .
H9 H 1.0866 0.8486 1.0208 0.095 Uiso 1 1 calc R
C10 C 0.9127(6) 0.9491(4) 1.0024(3) 0.0843(14) Uani 1 1 d .
H10 H 0.9259 0.9915 1.0495 0.101 Uiso 1 1 calc R
C11 C 0.7944(5) 0.9715(4) 0.9490(3) 0.0794(13) Uani 1 1 d .
H11 H 0.7280 1.0285 0.9610 0.095 Uiso 1 1 calc R
C12 C 0.7756(5) 0.9096(3) 0.8787(2) 0.0649(10) Uani 1 1 d .
H12 H 0.6960 0.9258 0.8442 0.078 Uiso 1 1 calc R
C13 C 0.7095(4) 0.6447(3) 0.5915(2) 0.0608(10) Uani 1 1 d .
C14 C 0.6836(5) 0.5355(3) 0.5649(3) 0.0813(13) Uani 1 1 d .
H14 H 0.7166 0.4764 0.5967 0.098 Uiso 1 1 calc R
C15 C 0.6105(6) 0.5148(4) 0.4927(4) 0.0988(16) Uani 1 1 d .
H15 H 0.5944 0.4418 0.4764 0.119 Uiso 1 1 calc R
C16 C 0.5605(6) 0.6004(5) 0.4441(3) 0.0983(16) Uani 1 1 d .
H16 H 0.5098 0.5856 0.3956 0.118 Uiso 1 1 calc R
C17 C 0.5866(5) 0.7083(4) 0.4682(3) 0.0880(14) Uani 1 1 d .
H17 H 0.5544 0.7668 0.4354 0.106 Uiso 1 1 calc R
C18 C 0.6608(5) 0.7301(4) 0.5411(2) 0.0758(12) Uani 1 1 d .
H18 H 0.6781 0.8033 0.5565 0.091 Uiso 1 1 calc R
C19 C 0.4801(6) 0.6681(3) 0.7599(3) 0.0952(15) Uani 1 1 d .
H19A H 0.4490 0.6199 0.7163 0.143 Uiso 1 1 calc GR
H19B H 0.4050 0.6693 0.8019 0.143 Uiso 1 1 calc GR
H19C H 0.5722 0.6415 0.7826 0.143 Uiso 1 1 calc GR
C20 C 0.3674(5) 0.8455(4) 0.7104(3) 0.1046(17) Uani 1 1 d .
H20A H 0.3388 0.8863 0.7584 0.157 Uiso 1 1 calc GR
H20B H 0.2879 0.7964 0.6948 0.157 Uiso 1 1 calc GR
H20C H 0.3873 0.8964 0.6664 0.157 Uiso 1 1 calc GR

loop_
_atom_site_aniso_label
_atom_site_aniso_U_11
_atom_site_aniso_U_22
_atom_site_aniso_U_33
_atom_site_aniso_U_23
_atom_site_aniso_U_13
_atom_site_aniso_U_12
O1 0.0800(18) 0.0450(15) 0.0917(19) 0.0103(14) -0.0016(15) -0.0013(14)
N1 0.0500(18) 0.0484(17) 0.0625(17) 0.0007(15) -0.0002(16) 0.0025(14)
N2 0.0495(19) 0.0581(19) 0.088(2) 0.0046(17) 0.0046(19) 0.0015(17)
C1 0.055(2) 0.051(2) 0.065(2) -0.0028(19) 0.008(2) 0.002(2)
C2 0.065(3) 0.052(2) 0.072(2) 0.0006(19) 0.015(2) 0.007(2)
C3 0.051(2) 0.053(2) 0.066(2) 0.012(2) 0.012(2) 0.0030(19)
C4 0.050(2) 0.0440(19) 0.061(2) 0.0061(18) 0.0051(19) -0.0017(17)
C5 0.054(2) 0.054(2) 0.061(2) 0.0044(19) 0.0041(19) -0.008(2)
C005 0.058(2) 0.048(2) 0.058(2) 0.0002(18) -0.0007(19) 0.005(2)
C6 0.060(3) 0.067(3) 0.068(2) 0.011(2) 0.000(2) -0.011(2)
C7 0.053(3) 0.081(3) 0.070(3) 0.024(2) -0.008(2) -0.007(2)
C8 0.053(2) 0.070(3) 0.082(3) 0.020(2) 0.004(2) 0.007(2)
C9 0.076(3) 0.097(3) 0.066(2) 0.012(3) -0.005(2) -0.023(3)
C10 0.094(4) 0.088(3) 0.071(3) -0.009(3) 0.002(3) -0.023(3)
C11 0.082(3) 0.075(3) 0.081(3) -0.013(2) 0.010(3) -0.010(3)
C12 0.064(3) 0.064(2) 0.067(2) 0.000(2) 0.003(2) -0.003(2)
C13 0.057(2) 0.059(2) 0.067(2) -0.007(2) 0.009(2) 0.004(2)
C14 0.079(3) 0.069(3) 0.096(3) -0.021(3) -0.002(3) 0.000(3)
C15 0.092(4) 0.087(3) 0.117(4) -0.030(3) -0.018(3) -0.012(3)
C16 0.073(3) 0.131(4) 0.091(3) -0.031(4) -0.008(3) -0.012(3)
C17 0.090(4) 0.099(3) 0.075(3) 0.001(3) -0.012(3) 0.000(3)
C18 0.089(3) 0.070(3) 0.069(3) -0.004(2) -0.001(2) 0.000(3)
C19 0.092(3) 0.068(3) 0.126(4) 0.017(3) 0.031(3) -0.016(3)
C20 0.058(3) 0.101(4) 0.155(5) 0.003(4) -0.007(3) 0.014(3)

loop_
_atom_type_symbol
_atom_type_description
_atom_type_scat_dispersion_real
_atom_type_scat_dispersion_imag
_atom_type_scat_source
C C 0.0033 0.0016 'International Tables Vol C Tables 4.2.6.8 and 6.1.1.4'
H H 0.0000 0.0000 'International Tables Vol C Tables 4.2.6.8 and 6.1.1.4'
N N 0.0061 0.0033 'International Tables Vol C Tables 4.2.6.8 and 6.1.1.4'
O O 0.0106 0.0060 'International Tables Vol C Tables 4.2.6.8 and 6.1.1.4'

loop_
_geom_angle_atom_site_label_1
_geom_angle_atom_site_label_2
_geom_angle_atom_site_label_3
_geom_angle
C1 N1 C005 124.4(3)
C4 N1 C1 108.9(3)
C4 N1 C005 126.5(3)
C005 N2 C19 124.8(3)
C005 N2 C20 118.2(3)
C20 N2 C19 117.1(4)
N1 C1 C13 122.5(3)
C2 C1 N1 107.6(3)
C2 C1 C13 129.8(3)
C1 C2 C3 108.8(3)
C2 C3 C8 132.7(4)
C4 C3 C2 107.4(3)
C4 C3 C8 119.9(4)
N1 C4 C3 107.2(3)
N1 C4 C5 130.4(3)
C3 C4 C5 122.4(3)
C6 C5 C4 116.0(3)
C12 C5 C4 126.4(4)
C12 C5 C6 117.6(4)
O1 C005 N1 119.9(4)
O1 C005 N2 125.1(4)
N2 C005 N1 115.0(3)
C5 C6 C7 120.6(4)
C5 C6 C9 118.8(4)
C9 C6 C7 120.6(4)
C8 C7 C6 121.9(4)
C7 C8 C3 119.2(4)
C10 C9 C6 121.7(4)
C9 C10 C11 119.4(4)
C12 C11 C10 120.4(5)
C11 C12 C5 122.0(4)
C14 C13 C1 119.5(4)
C18 C13 C1 123.1(3)
C18 C13 C14 117.4(4)
C15 C14 C13 121.0(5)
C14 C15 C16 121.0(4)
C15 C16 C17 119.1(4)
C16 C17 C18 120.3(4)
C13 C18 C17 121.3(4)

loop_
_geom_bond_atom_site_label_1
_geom_bond_atom_site_label_2
_geom_bond_distance
O1 C005 1.229(4)
N1 C1 1.412(4)
N1 C4 1.401(4)
N1 C005 1.449(4)
N2 C005 1.334(5)
N2 C19 1.466(5)
N2 C20 1.463(5)
C1 C2 1.373(5)
C1 C13 1.475(5)
C2 C3 1.423(5)
C3 C4 1.408(4)
C3 C8 1.423(5)
C4 C5 1.440(5)
C5 C6 1.426(5)
C5 C12 1.414(5)
C6 C7 1.440(5)
C6 C9 1.428(5)
C7 C8 1.366(6)
C9 C10 1.371(6)
C10 C11 1.400(6)
C11 C12 1.378(5)
C13 C14 1.404(5)
C13 C18 1.386(5)
C14 C15 1.371(6)
C15 C16 1.376(6)
C16 C17 1.378(6)
C17 C18 1.388(6)

loop_
_geom_torsion_atom_site_label_1
_geom_torsion_atom_site_label_2
_geom_torsion_atom_site_label_3
_geom_torsion_atom_site_label_4
_geom_torsion
N1 C1 C2 C3 -0.2(4)
N1 C1 C13 C14 -145.6(4)
N1 C1 C13 C18 37.7(5)
N1 C4 C5 C6 -179.5(3)
N1 C4 C5 C12 1.7(6)
C1 N1 C4 C3 0.9(3)
C1 N1 C4 C5 -177.1(3)
C1 N1 C005 O1 -109.6(4)
C1 N1 C005 N2 69.6(4)
C1 C2 C3 C4 0.8(4)
C1 C2 C3 C8 -178.8(3)
C1 C13 C14 C15 -178.1(4)
C1 C13 C18 C17 178.0(4)
C2 C1 C13 C14 38.5(6)
C2 C1 C13 C18 -138.2(4)
C2 C3 C4 N1 -1.1(4)
C2 C3 C4 C5 177.2(3)
C2 C3 C8 C7 -179.7(4)
C3 C4 C5 C6 2.7(4)
C3 C4 C5 C12 -176.1(3)
C4 N1 C1 C2 -0.4(4)
C4 N1 C1 C13 -177.2(3)
C4 N1 C005 O1 76.1(5)
C4 N1 C005 N2 -104.6(4)
C4 C3 C8 C7 0.7(5)
C4 C5 C6 C7 0.0(4)
C4 C5 C6 C9 -179.1(3)
C4 C5 C12 C11 179.4(4)
C5 C6 C7 C8 -2.4(5)
C5 C6 C9 C10 -0.7(5)
C005 N1 C1 C2 -175.5(3)
C005 N1 C1 C13 7.7(5)
C005 N1 C4 C3 175.9(3)
C005 N1 C4 C5 -2.1(5)
C6 C5 C12 C11 0.5(5)
C6 C7 C8 C3 2.0(5)
C6 C9 C10 C11 1.1(6)
C7 C6 C9 C10 -179.8(4)
C8 C3 C4 N1 178.6(3)
C8 C3 C4 C5 -3.2(5)
C9 C6 C7 C8 176.7(4)
C9 C10 C11 C12 -0.7(6)
C10 C11 C12 C5 -0.2(6)
C12 C5 C6 C7 178.9(3)
C12 C5 C6 C9 -0.1(5)
C13 C1 C2 C3 176.2(4)
C13 C14 C15 C16 0.1(8)
C14 C13 C18 C17 1.3(6)
C14 C15 C16 C17 0.9(8)
C15 C16 C17 C18 -0.8(8)
C16 C17 C18 C13 -0.3(7)
C18 C13 C14 C15 -1.2(6)
C19 N2 C005 O1 -174.4(4)
C19 N2 C005 N1 6.4(5)
C20 N2 C005 O1 6.8(6)
C20 N2 C005 N1 -172.5(4)
